data_7246286
loop_
_publ_author_name
'Chu, Xue-Qiang'
'Cai, Song-Zhou'
'Chen, Jia-Wei'
'Yu, Zi-Lun'
'Ma, Mengtao'
'Walsh, Patrick J.'
'Shen, Zhi-Liang'

_publ_section_title
;
 Defluorophosphorylation of fluoroalkyl peroxides for the synthesis of
 highly substituted furans
;
_journal_issue 5
_journal_name_full 'Green Chemistry'
_journal_page_first 2000
_journal_page_last 2010
_journal_paper_doi 10.1039/D2GC04512E
_journal_volume 25
_journal_year 2023
_chemical_formula_moiety 'C24 H16 F5 O2 P'
_chemical_formula_sum 'C24 H16 F5 O2 P'
_chemical_formula_weight 462.34
_space_group_crystal_system monoclinic
_space_group_IT_number 14
_space_group_name_Hall '-P 2ybc'
_space_group_name_H-M_alt 'P 1 21/c 1'
_atom_sites_solution_hydrogens geom
_atom_sites_solution_primary dual
_audit_creation_date 2020-08-19
_audit_creation_method
;
Olex2 1.3-alpha
(compiled 2020.07.31 svn.rc2a77460 for OlexSys, GUI svn.r6145)
;
_audit_update_record
;
2020-08-19 deposited with the CCDC.	2023-02-04 downloaded from the CCDC.
;
_cell_angle_alpha 90
_cell_angle_beta 91.402(6)
_cell_angle_gamma 90
_cell_formula_units_Z 4
_cell_length_a 18.8874(14)
_cell_length_b 6.1813(5)
_cell_length_c 17.2323(11)
_cell_measurement_reflns_used 3255
_cell_measurement_temperature 100.01(10)
_cell_measurement_theta_max 28.8580
_cell_measurement_theta_min 2.5670
_cell_volume 2011.2(3)
_computing_cell_refinement 'CrysAlisPro 1.171.38.43f (Rigaku OD, 2015)'
_computing_data_collection 'CrysAlisPro 1.171.38.43f (Rigaku OD, 2015)'
_computing_data_reduction 'CrysAlisPro 1.171.38.43f (Rigaku OD, 2015)'
_computing_molecular_graphics 'Olex2 1.3-alpha (Dolomanov et al., 2009)'
_computing_publication_material 'Olex2 1.3-alpha (Dolomanov et al., 2009)'
_computing_structure_refinement 'SHELXL 2018/3 (Sheldrick, 2015)'
_computing_structure_solution 'SHELXT  (Sheldrick, 2015)'
_diffrn_ambient_environment N~2~
_diffrn_ambient_temperature 100.01(10)
_diffrn_detector 'CCD plate'
_diffrn_detector_area_resol_mean 5.2684
_diffrn_detector_type AtlasS2
_diffrn_measured_fraction_theta_full 0.999
_diffrn_measured_fraction_theta_max 0.999
_diffrn_measurement_details
;
List of Runs (angles in degrees, time in seconds):

  # Type    Start    End  Width  t~exp~   \w     \q     \k     \f   Frames
#--------------------------------------------------------------------------
  1  \w    -88.00  21.00   1.00    1.20    --  -11.43 -77.00  90.00  109
  2  \w    -51.00 -24.00   1.00    1.20    --  -11.43 104.00 -44.00   27
  3  \w     38.00  99.00   1.00    1.20    --   12.05-178.00 -30.00   61
;
_diffrn_measurement_device 'four-circle diffractometer'
_diffrn_measurement_device_type 'SuperNova, Dual, Cu at zero, AtlasS2'
_diffrn_measurement_method '\w scans'
_diffrn_orient_matrix_type 'CrysAlisPro convention (1999,Acta A55,543-557)'
_diffrn_orient_matrix_UB_11 0.0032267000
_diffrn_orient_matrix_UB_12 -0.1060596000
_diffrn_orient_matrix_UB_13 0.0153990000
_diffrn_orient_matrix_UB_21 0.0360794000
_diffrn_orient_matrix_UB_22 -0.0026528000
_diffrn_orient_matrix_UB_23 -0.0104928000
_diffrn_orient_matrix_UB_31 0.0099548000
_diffrn_orient_matrix_UB_32 0.0436317000
_diffrn_orient_matrix_UB_33 0.0367223000
_diffrn_radiation_monochromator mirror
_diffrn_radiation_probe x-ray
_diffrn_radiation_type 'Mo K\a'
_diffrn_radiation_wavelength 0.71073
_diffrn_reflns_av_R_equivalents 0.0320
_diffrn_reflns_av_unetI/netI 0.0442
_diffrn_reflns_Laue_measured_fraction_full 0.999
_diffrn_reflns_Laue_measured_fraction_max 0.999
_diffrn_reflns_limit_h_max 17
_diffrn_reflns_limit_h_min -22
_diffrn_reflns_limit_k_max 7
_diffrn_reflns_limit_k_min -7
_diffrn_reflns_limit_l_max 20
_diffrn_reflns_limit_l_min -19
_diffrn_reflns_number 8029
_diffrn_reflns_point_group_measured_fraction_full 0.999
_diffrn_reflns_point_group_measured_fraction_max 0.999
_diffrn_reflns_theta_full 24.993
_diffrn_reflns_theta_max 24.993
_diffrn_reflns_theta_min 2.157
_diffrn_source 'micro-focus sealed X-ray tube'
_diffrn_source_type 'SuperNova (Mo) X-ray Source'
_exptl_absorpt_coefficient_mu 0.203
_exptl_absorpt_correction_T_max 1.00000
_exptl_absorpt_correction_T_min 0.69081
_exptl_absorpt_correction_type multi-scan
_exptl_absorpt_process_details
;
CrysAlisPro 1.171.38.43f (Rigaku Oxford Diffraction, 2015)
Empirical absorption correction using spherical harmonics,
 implemented in SCALE3 ABSPACK scaling algorithm.
;
_exptl_crystal_colour colourless
_exptl_crystal_colour_primary colourless
_exptl_crystal_density_diffrn 1.527
_exptl_crystal_description block
_exptl_crystal_F_000 944
_exptl_crystal_size_max 0.14
_exptl_crystal_size_mid 0.13
_exptl_crystal_size_min 0.12
_refine_diff_density_max 0.361
_refine_diff_density_min -0.377
_refine_diff_density_rms 0.054
_refine_ls_extinction_method none
_refine_ls_goodness_of_fit_ref 1.053
_refine_ls_hydrogen_treatment constr
_refine_ls_matrix_type full
_refine_ls_number_parameters 289
_refine_ls_number_reflns 3550
_refine_ls_number_restraints 0
_refine_ls_restrained_S_all 1.053
_refine_ls_R_factor_all 0.0522
_refine_ls_R_factor_gt 0.0413
_refine_ls_shift/su_max 0.000
_refine_ls_shift/su_mean 0.000
_refine_ls_structure_factor_coef Fsqd
_refine_ls_weighting_details 'w=1/[\s^2^(Fo^2^)+(0.0444P)^2^+0.8541P] where P=(Fo^2^+2Fc^2^)/3'
_refine_ls_weighting_scheme calc
_refine_ls_wR_factor_gt 0.0952
_refine_ls_wR_factor_ref 0.1029
_reflns_Friedel_coverage 0.000
_reflns_number_gt 2956
_reflns_number_total 3550
_reflns_threshold_expression 'I > 2\s(I)'
_cod_data_source_file d2gc04512e2.cif
_cod_data_source_block dan
_cod_depositor_comments 'Adding full bibliography for 7246286--7246287.cif.'
_cod_database_code 7246286
_shelx_shelxl_version_number 2018/3
_shelx_space_group_comment
;
The symmetry employed for this shelxl refinement is uniquely defined
by the following loop, which should always be used as a source of
symmetry information in preference to the above space-group names.
They are only intended as comments.
;
_reflns_odcompleteness_completeness 99.87
_reflns_odcompleteness_iscentric 1
_reflns_odcompleteness_theta 26.32
_olex2_refinement_description
;
1. Fixed Uiso
 At 1.2 times of:
  All C(H) groups
2.a Aromatic/amide H refined with riding coordinates:
 C1(H1), C2(H2), C3(H3), C4(H4), C5(H5), C8(H8), C9(H9), C10(H10), C11(H11),
 C12(H12), C14(H14), C18(H18), C19(H19), C20(H20), C21(H21), C22(H22)
;
_olex2_submission_special_instructions 'No special instructions were received'
_oxdiff_exptl_absorpt_empirical_details
;
Empirical correction (ABSPACK) includes:
- Absorption correction using spherical harmonics
- Frame scaling
- Detector area scaling
;
_oxdiff_exptl_absorpt_empirical_full_max 1.493
_oxdiff_exptl_absorpt_empirical_full_min 0.702

loop_
_space_group_symop_operation_xyz
'x, y, z'
'-x, y+1/2, -z+1/2'
'-x, -y, -z'
'x, -y-1/2, z-1/2'

loop_
_atom_site_label
_atom_site_type_symbol
_atom_site_fract_x
_atom_site_fract_y
_atom_site_fract_z
_atom_site_U_iso_or_equiv
_atom_site_adp_type
_atom_site_occupancy
_atom_site_site_symmetry_order
_atom_site_calc_flag
_atom_site_refinement_flags_posn
_atom_site_refinement_flags_adp
_atom_site_refinement_flags_occupancy
_atom_site_disorder_assembly
_atom_site_disorder_group
P1 P 0.77360(3) 0.27653(9) 0.76762(3) 0.01742(16) Uani 1 1 d . . . . .
F1 F 0.53681(7) 0.8407(2) 0.74820(7) 0.0363(4) Uani 1 1 d . . . . .
F2 F 0.59405(7) 1.0704(2) 0.67565(8) 0.0367(4) Uani 1 1 d . . . . .
F3 F 0.55483(7) 0.8407(3) 0.54783(7) 0.0389(4) Uani 1 1 d . . . . .
F4 F 0.46765(7) 0.9428(3) 0.61622(7) 0.0435(4) Uani 1 1 d . . . . .
F5 F 0.50117(8) 0.6105(3) 0.61801(8) 0.0474(4) Uani 1 1 d . . . . .
O1 O 0.78259(8) 0.0737(2) 0.72288(8) 0.0224(3) Uani 1 1 d . . . . .
O2 O 0.68780(7) 0.7424(2) 0.63484(7) 0.0182(3) Uani 1 1 d . . . . .
C1 C 0.87805(11) 0.6078(4) 0.78521(11) 0.0199(5) Uani 1 1 d . . . . .
H1 H 0.846733 0.706442 0.762362 0.024 Uiso 1 1 calc R U . . .
C2 C 0.94612(11) 0.6721(4) 0.80750(11) 0.0231(5) Uani 1 1 d . . . . .
H2 H 0.960355 0.813968 0.798915 0.028 Uiso 1 1 calc R U . . .
C3 C 0.99278(12) 0.5277(4) 0.84221(12) 0.0252(5) Uani 1 1 d . . . . .
H3 H 1.038348 0.571895 0.856427 0.030 Uiso 1 1 calc R U . . .
C4 C 0.97166(11) 0.3178(4) 0.85577(12) 0.0259(5) Uani 1 1 d . . . . .
H4 H 1.002765 0.220923 0.879949 0.031 Uiso 1 1 calc R U . . .
C5 C 0.90449(11) 0.2512(4) 0.83353(11) 0.0223(5) Uani 1 1 d . . . . .
H5 H 0.890603 0.109358 0.842721 0.027 Uiso 1 1 calc R U . . .
C6 C 0.85715(11) 0.3948(3) 0.79736(11) 0.0182(5) Uani 1 1 d . . . . .
C7 C 0.72711(11) 0.2309(3) 0.85671(11) 0.0181(5) Uani 1 1 d . . . . .
C8 C 0.69831(12) 0.0280(4) 0.86906(12) 0.0247(5) Uani 1 1 d . . . . .
H8 H 0.703253 -0.080072 0.832026 0.030 Uiso 1 1 calc R U . . .
C9 C 0.66220(12) -0.0146(4) 0.93640(13) 0.0289(5) Uani 1 1 d . . . . .
H9 H 0.642772 -0.150785 0.944350 0.035 Uiso 1 1 calc R U . . .
C10 C 0.65500(11) 0.1447(4) 0.99164(12) 0.0255(5) Uani 1 1 d . . . . .
H10 H 0.630395 0.116170 1.036595 0.031 Uiso 1 1 calc R U . . .
C11 C 0.68425(11) 0.3463(4) 0.98033(12) 0.0252(5) Uani 1 1 d . . . . .
H11 H 0.679455 0.453264 1.017800 0.030 Uiso 1 1 calc R U . . .
C12 C 0.72076(11) 0.3902(4) 0.91334(11) 0.0216(5) Uani 1 1 d . . . . .
H12 H 0.740997 0.525663 0.906197 0.026 Uiso 1 1 calc R U . . .
C13 C 0.72346(10) 0.4836(3) 0.71815(11) 0.0170(4) Uani 1 1 d . . . . .
C14 C 0.65560(11) 0.5618(3) 0.74011(11) 0.0200(5) Uani 1 1 d . . . . .
H14 H 0.629380 0.514253 0.781787 0.024 Uiso 1 1 calc R U . . .
C15 C 0.63706(11) 0.7161(3) 0.68934(11) 0.0185(5) Uani 1 1 d . . . . .
C16 C 0.74063(10) 0.5990(3) 0.65288(11) 0.0174(4) Uani 1 1 d . . . . .
C17 C 0.80010(10) 0.5995(3) 0.59994(11) 0.0179(5) Uani 1 1 d . . . . .
C18 C 0.81671(11) 0.7887(4) 0.55999(11) 0.0201(5) Uani 1 1 d . . . . .
H18 H 0.791836 0.915450 0.569503 0.024 Uiso 1 1 calc R U . . .
C19 C 0.86998(11) 0.7886(4) 0.50635(11) 0.0214(5) Uani 1 1 d . . . . .
H19 H 0.880089 0.914062 0.478997 0.026 Uiso 1 1 calc R U . . .
C20 C 0.90807(11) 0.6026(4) 0.49341(11) 0.0221(5) Uani 1 1 d . . . . .
H20 H 0.943999 0.602780 0.457465 0.026 Uiso 1 1 calc R U . . .
C21 C 0.89295(11) 0.4154(4) 0.53383(11) 0.0220(5) Uani 1 1 d . . . . .
H21 H 0.919173 0.290589 0.525365 0.026 Uiso 1 1 calc R U . . .
C22 C 0.83890(11) 0.4128(4) 0.58689(11) 0.0207(5) Uani 1 1 d . . . . .
H22 H 0.828676 0.286389 0.613646 0.025 Uiso 1 1 calc R U . . .
C23 C 0.57491(11) 0.8600(4) 0.68287(12) 0.0236(5) Uani 1 1 d . . . . .
C24 C 0.52329(12) 0.8133(4) 0.61498(12) 0.0284(5) Uani 1 1 d . . . . .

loop_
_atom_site_aniso_label
_atom_site_aniso_U_11
_atom_site_aniso_U_22
_atom_site_aniso_U_33
_atom_site_aniso_U_23
_atom_site_aniso_U_13
_atom_site_aniso_U_12
P1 0.0225(3) 0.0159(3) 0.0139(3) 0.0004(2) -0.0003(2) 0.0006(2)
F1 0.0323(8) 0.0565(10) 0.0203(6) 0.0014(7) 0.0062(5) 0.0173(7)
F2 0.0352(8) 0.0236(8) 0.0511(9) -0.0022(7) -0.0053(6) 0.0072(6)
F3 0.0311(8) 0.0658(11) 0.0199(6) 0.0061(7) 0.0017(5) 0.0111(7)
F4 0.0263(8) 0.0719(12) 0.0321(7) 0.0032(8) -0.0016(6) 0.0209(8)
F5 0.0405(9) 0.0499(10) 0.0508(9) 0.0064(8) -0.0173(7) -0.0133(8)
O1 0.0317(9) 0.0173(8) 0.0182(7) -0.0016(6) -0.0003(6) 0.0010(7)
O2 0.0198(7) 0.0189(8) 0.0157(7) 0.0008(6) -0.0009(5) 0.0028(6)
C1 0.0252(12) 0.0197(12) 0.0147(10) 0.0008(9) 0.0004(8) 0.0029(9)
C2 0.0308(12) 0.0214(12) 0.0172(10) -0.0038(10) 0.0036(9) -0.0046(10)
C3 0.0223(11) 0.0341(14) 0.0191(10) -0.0039(11) 0.0008(8) -0.0031(11)
C4 0.0259(12) 0.0306(14) 0.0211(11) -0.0020(10) -0.0025(9) 0.0050(10)
C5 0.0267(12) 0.0205(12) 0.0198(10) 0.0014(10) 0.0007(9) 0.0021(10)
C6 0.0246(11) 0.0183(11) 0.0119(9) -0.0007(9) 0.0031(8) 0.0017(9)
C7 0.0206(11) 0.0195(11) 0.0140(10) 0.0011(9) -0.0023(8) 0.0015(9)
C8 0.0319(13) 0.0198(12) 0.0224(11) 0.0001(10) 0.0003(9) -0.0002(10)
C9 0.0346(13) 0.0222(13) 0.0300(12) 0.0060(11) 0.0028(10) -0.0036(11)
C10 0.0253(12) 0.0341(14) 0.0170(10) 0.0078(11) 0.0019(8) 0.0018(11)
C11 0.0261(12) 0.0309(14) 0.0185(10) -0.0037(10) -0.0012(9) 0.0014(10)
C12 0.0229(11) 0.0194(12) 0.0224(11) 0.0008(10) -0.0014(8) -0.0031(9)
C13 0.0233(11) 0.0147(11) 0.0130(9) -0.0031(9) -0.0018(8) -0.0013(9)
C14 0.0241(11) 0.0212(12) 0.0146(10) -0.0026(9) 0.0014(8) -0.0012(9)
C15 0.0193(11) 0.0211(12) 0.0150(10) -0.0046(9) 0.0002(8) 0.0006(9)
C16 0.0193(11) 0.0156(11) 0.0170(10) -0.0034(9) -0.0045(8) 0.0015(9)
C17 0.0195(11) 0.0200(12) 0.0139(9) -0.0017(9) -0.0039(8) -0.0009(9)
C18 0.0211(11) 0.0195(12) 0.0195(10) -0.0005(9) -0.0025(8) 0.0011(9)
C19 0.0247(11) 0.0211(12) 0.0182(10) 0.0034(9) -0.0020(8) -0.0031(10)
C20 0.0207(11) 0.0302(13) 0.0153(10) -0.0003(10) 0.0008(8) -0.0022(10)
C21 0.0247(12) 0.0205(12) 0.0207(10) -0.0025(10) -0.0005(8) 0.0026(10)
C22 0.0255(12) 0.0196(12) 0.0169(10) 0.0004(9) -0.0018(8) -0.0008(10)
C23 0.0243(12) 0.0264(13) 0.0204(11) 0.0015(10) 0.0042(8) 0.0033(10)
C24 0.0228(12) 0.0383(15) 0.0241(12) 0.0044(11) 0.0020(9) 0.0035(11)

loop_
_atom_type_symbol
_atom_type_description
_atom_type_scat_dispersion_real
_atom_type_scat_dispersion_imag
_atom_type_scat_source
C C 0.0033 0.0016 'International Tables Vol C Tables 4.2.6.8 and 6.1.1.4'
H H 0.0000 0.0000 'International Tables Vol C Tables 4.2.6.8 and 6.1.1.4'
F F 0.0171 0.0103 'International Tables Vol C Tables 4.2.6.8 and 6.1.1.4'
O O 0.0106 0.0060 'International Tables Vol C Tables 4.2.6.8 and 6.1.1.4'
P P 0.1023 0.0942 'International Tables Vol C Tables 4.2.6.8 and 6.1.1.4'

loop_
_geom_angle_atom_site_label_1
_geom_angle_atom_site_label_2
_geom_angle_atom_site_label_3
_geom_angle
_geom_angle_site_symmetry_1
_geom_angle_site_symmetry_3
_geom_angle_publ_flag
O1 P1 C6 112.34(9) . . ?
O1 P1 C7 111.93(9) . . ?
O1 P1 C13 114.92(9) . . ?
C6 P1 C7 105.17(9) . . ?
C13 P1 C6 107.08(10) . . ?
C13 P1 C7 104.63(9) . . ?
C16 O2 C15 106.69(15) . . ?
C2 C1 H1 120.3 . . ?
C2 C1 C6 119.5(2) . . ?
C6 C1 H1 120.3 . . ?
C1 C2 H2 119.6 . . ?
C3 C2 C1 120.7(2) . . ?
C3 C2 H2 119.6 . . ?
C2 C3 H3 120.1 . . ?
C4 C3 C2 119.8(2) . . ?
C4 C3 H3 120.1 . . ?
C3 C4 H4 120.0 . . ?
C5 C4 C3 120.1(2) . . ?
C5 C4 H4 120.0 . . ?
C4 C5 H5 119.7 . . ?
C4 C5 C6 120.6(2) . . ?
C6 C5 H5 119.7 . . ?
C1 C6 P1 126.20(16) . . ?
C1 C6 C5 119.2(2) . . ?
C5 C6 P1 114.57(16) . . ?
C8 C7 P1 118.15(16) . . ?
C8 C7 C12 119.41(19) . . ?
C12 C7 P1 122.42(16) . . ?
C7 C8 H8 119.9 . . ?
C9 C8 C7 120.2(2) . . ?
C9 C8 H8 119.9 . . ?
C8 C9 H9 119.9 . . ?
C10 C9 C8 120.1(2) . . ?
C10 C9 H9 119.9 . . ?
C9 C10 H10 120.0 . . ?
C9 C10 C11 120.1(2) . . ?
C11 C10 H10 120.0 . . ?
C10 C11 H11 119.9 . . ?
C10 C11 C12 120.2(2) . . ?
C12 C11 H11 119.9 . . ?
C7 C12 H12 120.1 . . ?
C11 C12 C7 119.9(2) . . ?
C11 C12 H12 120.1 . . ?
C14 C13 P1 125.55(15) . . ?
C16 C13 P1 128.68(16) . . ?
C16 C13 C14 105.77(18) . . ?
C13 C14 H14 126.6 . . ?
C15 C14 C13 106.89(18) . . ?
C15 C14 H14 126.6 . . ?
O2 C15 C23 116.52(17) . . ?
C14 C15 O2 110.95(18) . . ?
C14 C15 C23 132.52(19) . . ?
O2 C16 C13 109.68(17) . . ?
O2 C16 C17 115.09(17) . . ?
C13 C16 C17 135.22(19) . . ?
C18 C17 C16 119.62(19) . . ?
C22 C17 C16 120.98(19) . . ?
C22 C17 C18 119.36(18) . . ?
C17 C18 H18 119.8 . . ?
C19 C18 C17 120.3(2) . . ?
C19 C18 H18 119.8 . . ?
C18 C19 H19 120.0 . . ?
C20 C19 C18 120.0(2) . . ?
C20 C19 H19 120.0 . . ?
C19 C20 H20 119.9 . . ?
C19 C20 C21 120.10(19) . . ?
C21 C20 H20 119.9 . . ?
C20 C21 H21 119.8 . . ?
C20 C21 C22 120.4(2) . . ?
C22 C21 H21 119.8 . . ?
C17 C22 H22 120.1 . . ?
C21 C22 C17 119.8(2) . . ?
C21 C22 H22 120.1 . . ?
F1 C23 C15 108.77(17) . . ?
F1 C23 C24 106.06(17) . . ?
F2 C23 F1 107.97(18) . . ?
F2 C23 C15 111.82(18) . . ?
F2 C23 C24 106.07(18) . . ?
C15 C23 C24 115.75(18) . . ?
F3 C24 C23 110.58(18) . . ?
F4 C24 F3 108.12(18) . . ?
F4 C24 F5 108.75(19) . . ?
F4 C24 C23 111.39(19) . . ?
F5 C24 F3 107.8(2) . . ?
F5 C24 C23 110.14(19) . . ?

loop_
_geom_bond_atom_site_label_1
_geom_bond_atom_site_label_2
_geom_bond_distance
_geom_bond_site_symmetry_2
_geom_bond_publ_flag
P1 O1 1.4835(15) . ?
P1 C6 1.802(2) . ?
P1 C7 1.809(2) . ?
P1 C13 1.795(2) . ?
F1 C23 1.356(2) . ?
F2 C23 1.356(3) . ?
F3 C24 1.325(2) . ?
F4 C24 1.322(3) . ?
F5 C24 1.323(3) . ?
O2 C15 1.368(2) . ?
O2 C16 1.365(2) . ?
C1 H1 0.9300 . ?
C1 C2 1.391(3) . ?
C1 C6 1.392(3) . ?
C2 H2 0.9300 . ?
C2 C3 1.380(3) . ?
C3 H3 0.9300 . ?
C3 C4 1.379(3) . ?
C4 H4 0.9300 . ?
C4 C5 1.379(3) . ?
C5 H5 0.9300 . ?
C5 C6 1.396(3) . ?
C7 C8 1.386(3) . ?
C7 C12 1.393(3) . ?
C8 H8 0.9300 . ?
C8 C9 1.386(3) . ?
C9 H9 0.9300 . ?
C9 C10 1.378(3) . ?
C10 H10 0.9300 . ?
C10 C11 1.379(3) . ?
C11 H11 0.9300 . ?
C11 C12 1.386(3) . ?
C12 H12 0.9300 . ?
C13 C14 1.429(3) . ?
C13 C16 1.377(3) . ?
C14 H14 0.9300 . ?
C14 C15 1.335(3) . ?
C15 C23 1.475(3) . ?
C16 C17 1.464(3) . ?
C17 C18 1.397(3) . ?
C17 C22 1.389(3) . ?
C18 H18 0.9300 . ?
C18 C19 1.383(3) . ?
C19 H19 0.9300 . ?
C19 C20 1.377(3) . ?
C20 H20 0.9300 . ?
C20 C21 1.384(3) . ?
C21 H21 0.9300 . ?
C21 C22 1.387(3) . ?
C22 H22 0.9300 . ?
C23 C24 1.532(3) . ?

loop_
_geom_torsion_atom_site_label_1
_geom_torsion_atom_site_label_2
_geom_torsion_atom_site_label_3
_geom_torsion_atom_site_label_4
_geom_torsion
_geom_torsion_site_symmetry_1
_geom_torsion_site_symmetry_2
_geom_torsion_site_symmetry_3
_geom_torsion_site_symmetry_4
_geom_torsion_publ_flag
P1 C7 C8 C9 -179.96(17) . . . . ?
P1 C7 C12 C11 179.72(16) . . . . ?
P1 C13 C14 C15 179.24(15) . . . . ?
P1 C13 C16 O2 -179.53(14) . . . . ?
P1 C13 C16 C17 1.6(4) . . . . ?
F1 C23 C24 F3 176.34(18) . . . . ?
F1 C23 C24 F4 56.1(2) . . . . ?
F1 C23 C24 F5 -64.7(2) . . . . ?
F2 C23 C24 F3 61.7(2) . . . . ?
F2 C23 C24 F4 -58.6(2) . . . . ?
F2 C23 C24 F5 -179.33(17) . . . . ?
O1 P1 C6 C1 128.06(17) . . . . ?
O1 P1 C6 C5 -49.76(17) . . . . ?
O1 P1 C7 C8 -7.5(2) . . . . ?
O1 P1 C7 C12 171.08(16) . . . . ?
O1 P1 C13 C14 113.39(17) . . . . ?
O1 P1 C13 C16 -66.5(2) . . . . ?
O2 C15 C23 F1 -169.03(17) . . . . ?
O2 C15 C23 F2 -49.9(2) . . . . ?
O2 C15 C23 C24 71.7(2) . . . . ?
O2 C16 C17 C18 28.2(3) . . . . ?
O2 C16 C17 C22 -149.72(18) . . . . ?
C1 C2 C3 C4 -0.7(3) . . . . ?
C2 C1 C6 P1 -176.12(15) . . . . ?
C2 C1 C6 C5 1.6(3) . . . . ?
C2 C3 C4 C5 1.1(3) . . . . ?
C3 C4 C5 C6 -0.2(3) . . . . ?
C4 C5 C6 P1 176.79(15) . . . . ?
C4 C5 C6 C1 -1.2(3) . . . . ?
C6 P1 C7 C8 -129.76(17) . . . . ?
C6 P1 C7 C12 48.8(2) . . . . ?
C6 P1 C13 C14 -121.06(18) . . . . ?
C6 P1 C13 C16 59.1(2) . . . . ?
C6 C1 C2 C3 -0.7(3) . . . . ?
C7 P1 C6 C1 -109.95(18) . . . . ?
C7 P1 C6 C5 72.23(17) . . . . ?
C7 P1 C13 C14 -9.8(2) . . . . ?
C7 P1 C13 C16 170.37(19) . . . . ?
C7 C8 C9 C10 -0.3(3) . . . . ?
C8 C7 C12 C11 -1.7(3) . . . . ?
C8 C9 C10 C11 -0.5(3) . . . . ?
C9 C10 C11 C12 0.2(3) . . . . ?
C10 C11 C12 C7 0.9(3) . . . . ?
C12 C7 C8 C9 1.4(3) . . . . ?
C13 P1 C6 C1 1.0(2) . . . . ?
C13 P1 C6 C5 -176.84(14) . . . . ?
C13 P1 C7 C8 117.57(17) . . . . ?
C13 P1 C7 C12 -63.85(19) . . . . ?
C13 C14 C15 O2 0.9(2) . . . . ?
C13 C14 C15 C23 -177.8(2) . . . . ?
C13 C16 C17 C18 -153.0(2) . . . . ?
C13 C16 C17 C22 29.1(3) . . . . ?
C14 C13 C16 O2 0.6(2) . . . . ?
C14 C13 C16 C17 -178.3(2) . . . . ?
C14 C15 C23 F1 9.5(3) . . . . ?
C14 C15 C23 F2 128.7(2) . . . . ?
C14 C15 C23 C24 -109.7(3) . . . . ?
C15 O2 C16 C13 -0.1(2) . . . . ?
C15 O2 C16 C17 179.04(17) . . . . ?
C15 C23 C24 F3 -63.0(3) . . . . ?
C15 C23 C24 F4 176.79(18) . . . . ?
C15 C23 C24 F5 56.0(2) . . . . ?
C16 O2 C15 C14 -0.5(2) . . . . ?
C16 O2 C15 C23 178.36(17) . . . . ?
C16 C13 C14 C15 -0.9(2) . . . . ?
C16 C17 C18 C19 -176.15(18) . . . . ?
C16 C17 C22 C21 177.13(18) . . . . ?
C17 C18 C19 C20 -1.5(3) . . . . ?
C18 C17 C22 C21 -0.8(3) . . . . ?
C18 C19 C20 C21 0.2(3) . . . . ?
C19 C20 C21 C22 0.8(3) . . . . ?
C20 C21 C22 C17 -0.5(3) . . . . ?
C22 C17 C18 C19 1.8(3) . . . . ?
